data_7048881
loop_
_publ_author_name
'Saiki, Ryo'
'Miyamoto, Haruka'
'Sagayama, Hajime'
'Kumai, Reiji'
'Newton, Graham N.'
'Shiga, Takuya'
'Oshio, Hiroki'

_publ_section_title
;
 Substituent dependence on the spin crossover behaviour of mononuclear
 Fe(ii) complexes with asymmetric tridentate ligands.
;
_journal_issue 10
_journal_name_full 'Dalton transactions (Cambridge, England : 2003)'
_journal_page_first 3231
_journal_page_last 3236
_journal_paper_doi 10.1039/c9dt00204a
_journal_volume 48
_journal_year 2019
_chemical_formula_moiety 'C44 H34 Fe N10, C6 H14 O, 2(B F4), C H4 O, C O, O '
_chemical_formula_sum 'C52 H52 B2 F8 Fe N10 O3'
_chemical_formula_weight 1094.50
_space_group_crystal_system monoclinic
_space_group_IT_number 15
_space_group_name_Hall '-C 2yc'
_space_group_name_H-M_alt 'C 1 2/c 1'
_symmetry_space_group_name_Hall '-C 2yc'
_symmetry_space_group_name_H-M 'C 1 2/c 1'
_atom_sites_solution_hydrogens geom
_audit_creation_method SHELXL-2016/6
_audit_update_record
;
2019-01-29 deposited with the CCDC.
2019-01-29 downloaded from the CCDC.
;
_cell_angle_alpha 90
_cell_angle_beta 121.2070(10)
_cell_angle_gamma 90
_cell_formula_units_Z 8
_cell_length_a 32.019(3)
_cell_length_b 16.3126(14)
_cell_length_c 24.246(2)
_cell_measurement_reflns_used 4076
_cell_measurement_temperature 100(2)
_cell_measurement_theta_max 22.62
_cell_measurement_theta_min 2.29
_cell_volume 10831.5(16)
_computing_cell_refinement 'Bruker SAINT'
_computing_data_collection 'Bruker APEX2'
_computing_data_reduction 'Bruker SAINT'
_computing_molecular_graphics 'Bruker SHELXTL'
_computing_publication_material 'Bruker SHELXTL'
_computing_structure_refinement 'SHELXL-2016/6 (Sheldrick, 2016)'
_computing_structure_solution 'SHELXT 2014/5 (Sheldrick, 2014)'
_diffrn_ambient_temperature 100(2)
_diffrn_detector_area_resol_mean 8.366
_diffrn_measured_fraction_theta_full 0.998
_diffrn_measured_fraction_theta_max 0.994
_diffrn_measurement_device_type 'Bruker APEX-II CCD'
_diffrn_measurement_method '\f and \w scans'
_diffrn_radiation_type MoK\a
_diffrn_radiation_wavelength 0.71073
_diffrn_reflns_av_R_equivalents 0.0603
_diffrn_reflns_av_unetI/netI 0.0877
_diffrn_reflns_Laue_measured_fraction_full 0.998
_diffrn_reflns_Laue_measured_fraction_max 0.994
_diffrn_reflns_limit_h_max 38
_diffrn_reflns_limit_h_min -41
_diffrn_reflns_limit_k_max 15
_diffrn_reflns_limit_k_min -21
_diffrn_reflns_limit_l_max 31
_diffrn_reflns_limit_l_min -30
_diffrn_reflns_number 31295
_diffrn_reflns_point_group_measured_fraction_full 0.998
_diffrn_reflns_point_group_measured_fraction_max 0.994
_diffrn_reflns_theta_full 25.242
_diffrn_reflns_theta_max 27.500
_diffrn_reflns_theta_min 1.453
_diffrn_source 'fine-focus sealed tube'
_exptl_absorpt_coefficient_mu 0.357
_exptl_absorpt_correction_T_max 0.7456
_exptl_absorpt_correction_T_min 0.6110
_exptl_absorpt_correction_type empirical
_exptl_absorpt_process_details SADABS
_exptl_crystal_colour red
_exptl_crystal_density_diffrn 1.342
_exptl_crystal_density_method 'not measured'
_exptl_crystal_description plates
_exptl_crystal_F_000 4528
_exptl_crystal_size_max 0.400
_exptl_crystal_size_mid 0.050
_exptl_crystal_size_min 0.010
_refine_diff_density_max 1.842
_refine_diff_density_min -0.641
_refine_diff_density_rms 0.094
_refine_ls_extinction_method none
_refine_ls_goodness_of_fit_ref 1.022
_refine_ls_hydrogen_treatment constr
_refine_ls_matrix_type full
_refine_ls_number_parameters 760
_refine_ls_number_reflns 12376
_refine_ls_number_restraints 58
_refine_ls_restrained_S_all 1.020
_refine_ls_R_factor_all 0.1497
_refine_ls_R_factor_gt 0.0858
_refine_ls_shift/su_max 0.018
_refine_ls_shift/su_mean 0.000
_refine_ls_structure_factor_coef Fsqd
_refine_ls_weighting_details 'w=1/[\s^2^(Fo^2^)+(0.1411P)^2^+27.1743P] where P=(Fo^2^+2Fc^2^)/3'
_refine_ls_weighting_scheme calc
_refine_ls_wR_factor_gt 0.2272
_refine_ls_wR_factor_ref 0.2795
_reflns_Friedel_coverage 0.000
_reflns_number_gt 6805
_reflns_number_total 12376
_reflns_threshold_expression 'I > 2\s(I)'
_cod_data_source_file c9dt00204a2.cif
_cod_data_source_block Comp1_100K
_cod_depositor_comments 'Adding full bibliography for 7048880--7048885.cif.'
_cod_original_cell_volume 10831.7(16)
_cod_database_code 7048881
_shelx_shelxl_version_number 2016/6
_shelx_space_group_comment
;
The symmetry employed for this shelxl refinement is uniquely defined
by the following loop, which should always be used as a source of
symmetry information in preference to the above space-group names.
They are only intended as comments.
;
_shelx_estimated_absorpt_t_min 0.870
_shelx_estimated_absorpt_t_max 0.996

loop_
_space_group_symop_operation_xyz
'x, y, z'
'-x, y, -z+1/2'
'x+1/2, y+1/2, z'
'-x+1/2, y+1/2, -z+1/2'
'-x, -y, -z'
'x, -y, z-1/2'
'-x+1/2, -y+1/2, -z'
'x+1/2, -y+1/2, z-1/2'

loop_
_atom_site_label
_atom_site_type_symbol
_atom_site_fract_x
_atom_site_fract_y
_atom_site_fract_z
_atom_site_U_iso_or_equiv
_atom_site_adp_type
_atom_site_occupancy
_atom_site_site_symmetry_order
_atom_site_calc_flag
_atom_site_refinement_flags_posn
_atom_site_refinement_flags_adp
_atom_site_refinement_flags_occupancy
_atom_site_disorder_assembly
_atom_site_disorder_group
Fe1 Fe 0.32464(2) 0.40865(4) 0.40207(3) 0.02946(19) Uani 1 1 d . . . . .
N1 N 0.31714(13) 0.3307(2) 0.46626(17) 0.0321(8) Uani 1 1 d D . . . .
C1 C 0.30871(16) 0.3320(3) 0.5166(2) 0.0372(10) Uani 1 1 d D . . . .
C2 C 0.29694(18) 0.3965(3) 0.5437(2) 0.0450(12) Uani 1 1 d D . . . .
H1 H 0.293987 0.451110 0.528491 0.054 Uiso 1 1 calc R U . . .
C3 C 0.28972(19) 0.3777(4) 0.5940(2) 0.0528(14) Uani 1 1 d D . . . .
H2 H 0.281925 0.420504 0.613721 0.063 Uiso 1 1 calc R U . . .
C4 C 0.29362(19) 0.2969(4) 0.6167(2) 0.0521(14) Uani 1 1 d D . . . .
H3 H 0.288080 0.286697 0.650986 0.063 Uiso 1 1 calc R U . . .
C5 C 0.30516(18) 0.2326(3) 0.5907(2) 0.0460(12) Uani 1 1 d D . . . .
H4 H 0.307814 0.177943 0.605761 0.055 Uiso 1 1 calc R U . . .
C6 C 0.31278(16) 0.2526(3) 0.5405(2) 0.0367(10) Uani 1 1 d D . . . .
N2 N 0.32385(14) 0.2027(2) 0.50306(18) 0.0368(9) Uani 1 1 d D . . . .
H49 H 0.328805 0.149437 0.506924 0.044 Uiso 1 1 calc R U . . .
C7 C 0.32546(16) 0.2524(3) 0.4598(2) 0.0332(10) Uani 1 1 d . . . . .
C8 C 0.33408(17) 0.2276(3) 0.4088(2) 0.0366(10) Uani 1 1 d . . . . .
C9 C 0.3411(2) 0.1503(3) 0.3931(3) 0.0549(15) Uani 1 1 d . . . . .
H13 H 0.340679 0.104088 0.416649 0.066 Uiso 1 1 calc R U . . .
C10 C 0.3487(3) 0.1408(3) 0.3428(3) 0.074(2) Uani 1 1 d . . . . .
H14 H 0.352274 0.087312 0.330221 0.089 Uiso 1 1 calc R U . . .
C11 C 0.3513(2) 0.2084(3) 0.3104(3) 0.0591(16) Uani 1 1 d . . . . .
H15 H 0.356694 0.202190 0.275601 0.071 Uiso 1 1 calc R U . . .
C12 C 0.34581(18) 0.2851(3) 0.3297(2) 0.0394(11) Uani 1 1 d . . . . .
N3 N 0.33588(13) 0.2941(2) 0.37697(17) 0.0336(8) Uani 1 1 d . . . . .
N4 N 0.33848(13) 0.4305(2) 0.32700(18) 0.0347(9) Uani 1 1 d . . . . .
N5 N 0.34935(13) 0.4945(2) 0.30134(19) 0.0367(9) Uani 1 1 d . . . . .
H50 H 0.345337 0.546128 0.308168 0.044 Uiso 1 1 calc R U . . .
C13 C 0.34975(17) 0.3633(3) 0.3044(2) 0.0357(10) Uani 1 1 d . . . . .
C14 C 0.36762(19) 0.3860(3) 0.2646(2) 0.0443(12) Uani 1 1 d . . . . .
H16 H 0.377866 0.350547 0.242753 0.053 Uiso 1 1 calc R U . . .
C15 C 0.36723(17) 0.4703(3) 0.2637(2) 0.0379(11) Uani 1 1 d . . . . .
C16 C 0.38500(18) 0.5276(3) 0.2340(2) 0.0421(11) Uani 1 1 d . . . . .
C17 C 0.3967(2) 0.4980(3) 0.1899(3) 0.0506(13) Uani 1 1 d . . . . .
H17 H 0.391286 0.441868 0.177576 0.061 Uiso 1 1 calc R U . . .
C18 C 0.4162(2) 0.5496(4) 0.1640(3) 0.0542(14) Uani 1 1 d . . . . .
H18 H 0.423887 0.528149 0.133902 0.065 Uiso 1 1 calc R U . . .
C19 C 0.42476(18) 0.6314(3) 0.1802(2) 0.0469(12) Uani 1 1 d . . . . .
C20 C 0.41289(18) 0.6605(3) 0.2236(2) 0.0459(12) Uani 1 1 d . . . . .
H19 H 0.418072 0.716767 0.235268 0.055 Uiso 1 1 calc R U . . .
C21 C 0.39359(18) 0.6098(3) 0.2507(2) 0.0443(12) Uani 1 1 d . . . . .
H20 H 0.386172 0.631536 0.280974 0.053 Uiso 1 1 calc R U . . .
C22 C 0.4457(2) 0.6870(4) 0.1503(3) 0.0587(15) Uani 1 1 d . . . . .
H35 H 0.479186 0.670034 0.164701 0.088 Uiso 1 1 calc R U . . .
H36 H 0.445812 0.743741 0.163693 0.088 Uiso 1 1 calc R U . . .
H37 H 0.425622 0.683224 0.103202 0.088 Uiso 1 1 calc R U . . .
N6 N 0.3976(6) 0.4252(15) 0.4696(14) 0.034(4) Uani 0.41(2) 1 d D . P A 1
C23 C 0.4429(5) 0.3909(14) 0.4926(9) 0.037(4) Uani 0.41(2) 1 d D . P A 1
C24 C 0.4588(5) 0.3226(14) 0.4744(9) 0.045(4) Uani 0.41(2) 1 d D . P A 1
H41 H 0.435848 0.287375 0.441278 0.054 Uiso 0.41(2) 1 calc R U P A 1
C25 C 0.5080(5) 0.3063(16) 0.5047(10) 0.063(6) Uani 0.41(2) 1 d D . P A 1
H42 H 0.519141 0.260806 0.491286 0.075 Uiso 0.41(2) 1 calc R U P A 1
C26 C 0.5417(6) 0.3563(18) 0.5551(9) 0.059(6) Uani 0.41(2) 1 d D . P A 1
H43 H 0.575271 0.341700 0.577266 0.070 Uiso 0.41(2) 1 calc R U P A 1
C27 C 0.5280(6) 0.4256(19) 0.5735(15) 0.073(12) Uani 0.41(2) 1 d D . P A 1
H44 H 0.551241 0.461364 0.605752 0.088 Uiso 0.41(2) 1 calc R U P A 1
C28 C 0.4775(5) 0.4409(15) 0.5418(8) 0.048(5) Uani 0.41(2) 1 d D . P A 1
N7 N 0.4530(6) 0.5077(13) 0.5467(6) 0.042(5) Uani 0.41(2) 1 d D . P A 1
H51 H 0.468897 0.547357 0.574479 0.051 Uiso 0.41(2) 1 calc R U P A 1
C29 C 0.3992(2) 0.5103(4) 0.5038(2) 0.0547(15) Uani 1 1 d . . . . .
C30 C 0.3554(2) 0.5556(3) 0.4860(2) 0.0532(14) Uani 1 1 d . . . . .
C31 C 0.3508(3) 0.6262(4) 0.5152(3) 0.073(2) Uani 1 1 d . . . . .
H5 H 0.378526 0.650974 0.550821 0.088 Uiso 1 1 calc R U . . .
C32 C 0.3039(3) 0.6590(4) 0.4899(3) 0.074(2) Uani 1 1 d . . . . .
H6 H 0.299150 0.705501 0.509613 0.089 Uiso 1 1 calc R U . . .
C33 C 0.2652(2) 0.6243(3) 0.4373(3) 0.0579(15) Uani 1 1 d . . . . .
H7 H 0.233636 0.648061 0.418697 0.069 Uiso 1 1 calc R U . . .
C34 C 0.2721(2) 0.5537(3) 0.4108(2) 0.0438(12) Uani 1 1 d . . . . .
N8 N 0.31657(15) 0.5206(2) 0.43481(18) 0.0425(10) Uani 1 1 d . . . . .
N9 N 0.24894(15) 0.4347(2) 0.34449(18) 0.0374(9) Uani 1 1 d . . . . .
N10 N 0.20792(15) 0.4004(2) 0.29625(19) 0.0422(10) Uani 1 1 d . . . . .
H52 H 0.207138 0.353081 0.278329 0.051 Uiso 1 1 calc R U . . .
C35 C 0.23431(18) 0.5058(3) 0.3579(2) 0.0385(11) Uani 1 1 d . . . . .
C36 C 0.18425(19) 0.5164(3) 0.3177(2) 0.0433(12) Uani 1 1 d . . . . .
H8 H 0.165389 0.561540 0.317314 0.052 Uiso 1 1 calc R U . . .
C37 C 0.16737(19) 0.4481(3) 0.2782(2) 0.0422(12) Uani 1 1 d . . . . .
C38 C 0.1185(2) 0.4239(3) 0.2272(3) 0.0493(13) Uani 1 1 d . . . . .
C39 C 0.0807(2) 0.4795(4) 0.2043(3) 0.0682(17) Uani 1 1 d . . . . .
H9 H 0.087235 0.533623 0.221266 0.082 Uiso 1 1 calc R U . . .
C40 C 0.0335(3) 0.4587(4) 0.1572(4) 0.078(2) Uani 1 1 d . . . . .
H10 H 0.008065 0.497992 0.143352 0.094 Uiso 1 1 calc R U . . .
C41 C 0.0230(2) 0.3808(4) 0.1300(3) 0.0628(16) Uani 1 1 d . . . . .
C42 C 0.0605(2) 0.3253(4) 0.1528(3) 0.0583(15) Uani 1 1 d . . . . .
H11 H 0.054179 0.271441 0.135374 0.070 Uiso 1 1 calc R U . . .
C43 C 0.1072(2) 0.3460(3) 0.2005(3) 0.0526(14) Uani 1 1 d . . . . .
H12 H 0.132285 0.305871 0.215516 0.063 Uiso 1 1 calc R U . . .
C44 C -0.0282(2) 0.3585(4) 0.0756(4) 0.082(2) Uani 1 1 d . . . . .
H38 H -0.035678 0.388483 0.036512 0.123 Uiso 1 1 calc R U . . .
H39 H -0.051867 0.373298 0.088027 0.123 Uiso 1 1 calc R U . . .
H40 H -0.029904 0.299441 0.067391 0.123 Uiso 1 1 calc R U . . .
N11 N 0.3963(4) 0.4503(10) 0.4751(10) 0.033(3) Uani 0.59(2) 1 d D . P A 2
C45 C 0.4443(3) 0.4249(9) 0.5037(6) 0.030(3) Uani 0.59(2) 1 d D . P A 2
C46 C 0.4647(4) 0.3585(9) 0.4907(6) 0.040(3) Uani 0.59(2) 1 d D . P A 2
H45 H 0.444736 0.320090 0.458128 0.048 Uiso 0.59(2) 1 calc R U P A 2
C47 C 0.5148(4) 0.3493(9) 0.5264(6) 0.046(3) Uani 0.59(2) 1 d D . P A 2
H46 H 0.529770 0.304766 0.517805 0.055 Uiso 0.59(2) 1 calc R U P A 2
C48 C 0.5437(5) 0.4057(13) 0.5751(8) 0.043(4) Uani 0.59(2) 1 d D . P A 2
H47 H 0.577898 0.396145 0.600404 0.051 Uiso 0.59(2) 1 calc R U P A 2
C49 C 0.5253(3) 0.4739(9) 0.5882(5) 0.038(3) Uani 0.59(2) 1 d D . P A 2
H48 H 0.545371 0.513335 0.619703 0.046 Uiso 0.59(2) 1 calc R U P A 2
C50 C 0.4741(3) 0.4805(10) 0.5509(5) 0.028(3) Uani 0.59(2) 1 d D . P A 2
N12 N 0.4435(4) 0.5409(8) 0.5520(5) 0.031(2) Uani 0.59(2) 1 d D . P A 2
H53 H 0.450352 0.585035 0.576105 0.037 Uiso 0.59(2) 1 calc R U P A 2
B1 B 0.2133(2) 0.1861(4) 0.2108(3) 0.0482(15) Uani 1 1 d . . . . .
F1 F 0.21614(15) 0.2526(3) 0.2458(2) 0.0966(15) Uani 1 1 d . . . . .
F2 F 0.2301(2) 0.1210(4) 0.2489(4) 0.174(3) Uani 1 1 d . . . . .
F3 F 0.23890(18) 0.2022(3) 0.1818(2) 0.0992(15) Uani 1 1 d . . . . .
F4 F 0.16611(15) 0.1664(3) 0.16666(19) 0.0961(14) Uani 1 1 d . . . . .
B2 B 0.1149(3) 0.7120(4) 0.3461(3) 0.0570(17) Uani 1 1 d . . . . .
F5 F 0.15422(19) 0.6918(3) 0.3990(2) 0.1148(18) Uani 1 1 d . . . . .
F6 F 0.10978(16) 0.6766(2) 0.29192(19) 0.0841(12) Uani 1 1 d . . . . .
F7 F 0.0763(2) 0.6751(4) 0.3518(4) 0.158(3) Uani 1 1 d . . . . .
F8 F 0.1037(2) 0.7916(2) 0.3367(2) 0.1042(16) Uani 1 1 d . . . . .
O1 O 0.33897(15) -0.0706(2) 0.43930(19) 0.0617(11) Uani 1 1 d . . . . .
C51 C 0.3790(3) -0.1109(4) 0.4406(4) 0.0711(19) Uani 1 1 d . . . . .
H21 H 0.370599 -0.119837 0.395181 0.085 Uiso 1 1 calc R U . . .
C52 C 0.4221(3) -0.0544(6) 0.4732(5) 0.111(3) Uani 1 1 d . . . . .
H22 H 0.414982 -0.004034 0.447800 0.167 Uiso 1 1 calc R U . . .
H23 H 0.450680 -0.081441 0.476530 0.167 Uiso 1 1 calc R U . . .
H24 H 0.428839 -0.040926 0.516403 0.167 Uiso 1 1 calc R U . . .
C53 C 0.3881(4) -0.1918(6) 0.4729(6) 0.146(5) Uani 1 1 d . . . . .
H25 H 0.407643 -0.184331 0.519764 0.220 Uiso 1 1 calc R U . . .
H26 H 0.405772 -0.227157 0.459140 0.220 Uiso 1 1 calc R U . . .
H27 H 0.356845 -0.217414 0.461151 0.220 Uiso 1 1 calc R U . . .
C54 C 0.2922(2) -0.1052(4) 0.3935(4) 0.073(2) Uani 1 1 d . . . . .
H28 H 0.296885 -0.162447 0.382839 0.088 Uiso 1 1 calc R U . . .
C55 C 0.2626(3) -0.1073(5) 0.4256(4) 0.090(2) Uani 1 1 d . . . . .
H29 H 0.280021 -0.139284 0.465471 0.135 Uiso 1 1 calc R U . . .
H30 H 0.230846 -0.132711 0.396443 0.135 Uiso 1 1 calc R U . . .
H31 H 0.257682 -0.051249 0.435635 0.135 Uiso 1 1 calc R U . . .
C56 C 0.2696(3) -0.0535(5) 0.3330(3) 0.088(2) Uani 1 1 d . . . . .
H32 H 0.264264 0.002264 0.343053 0.132 Uiso 1 1 calc R U . . .
H33 H 0.238272 -0.077503 0.300480 0.132 Uiso 1 1 calc R U . . .
H34 H 0.291573 -0.051828 0.316126 0.132 Uiso 1 1 calc R U . . .
O2 O 0.35021(18) 0.0431(2) 0.5253(2) 0.0652(11) Uani 1 1 d . . . . .
H54 H 0.344890 0.004321 0.499681 0.098 Uiso 1 1 calc R U . . .
C57 C 0.3610(5) 0.0122(5) 0.5835(5) 0.145(5) Uani 1 1 d . . . . .
H55 H 0.359620 -0.047820 0.581358 0.218 Uiso 1 1 calc R U . . .
H56 H 0.337291 0.032580 0.594266 0.218 Uiso 1 1 calc R U . . .
H57 H 0.393914 0.029586 0.616820 0.218 Uiso 1 1 calc R U . . .
O3 O 0.4748(2) 0.6684(3) 0.6308(4) 0.140(2) Uiso 1 1 d D . . . .
C58 C 0.5043(8) 0.6251(15) 0.6900(12) 0.281(10) Uiso 1 1 d . . . . .
O4 O 0.5166(4) 0.8011(5) 0.6234(7) 0.60(2) Uiso 1 1 d D . . . .

loop_
_atom_site_aniso_label
_atom_site_aniso_U_11
_atom_site_aniso_U_22
_atom_site_aniso_U_33
_atom_site_aniso_U_23
_atom_site_aniso_U_13
_atom_site_aniso_U_12
Fe1 0.0346(4) 0.0303(3) 0.0259(3) 0.0001(2) 0.0173(3) -0.0002(3)
N1 0.034(2) 0.037(2) 0.0279(19) -0.0031(15) 0.0181(16) 0.0013(16)
C1 0.029(2) 0.051(3) 0.028(2) -0.006(2) 0.013(2) -0.003(2)
C2 0.040(3) 0.060(3) 0.033(3) -0.005(2) 0.018(2) 0.009(2)
C3 0.043(3) 0.081(4) 0.034(3) -0.012(3) 0.020(2) 0.011(3)
C4 0.043(3) 0.085(4) 0.031(3) -0.003(3) 0.021(2) 0.000(3)
C5 0.043(3) 0.065(3) 0.030(2) 0.000(2) 0.018(2) -0.006(2)
C6 0.034(2) 0.051(3) 0.025(2) -0.008(2) 0.016(2) -0.005(2)
N2 0.049(2) 0.036(2) 0.030(2) -0.0043(16) 0.0233(18) -0.0054(17)
C7 0.034(2) 0.036(2) 0.029(2) -0.0001(18) 0.0159(19) -0.0032(18)
C8 0.051(3) 0.031(2) 0.032(2) -0.0016(18) 0.024(2) -0.004(2)
C9 0.102(5) 0.033(3) 0.053(3) -0.004(2) 0.057(3) -0.003(3)
C10 0.143(7) 0.039(3) 0.076(4) -0.014(3) 0.082(5) -0.005(4)
C11 0.114(5) 0.038(3) 0.055(3) -0.009(2) 0.064(4) -0.005(3)
C12 0.052(3) 0.040(3) 0.032(2) -0.0028(19) 0.026(2) -0.003(2)
N3 0.041(2) 0.0346(19) 0.0257(18) -0.0031(15) 0.0176(17) -0.0058(16)
N4 0.037(2) 0.0340(19) 0.033(2) 0.0060(15) 0.0173(17) 0.0048(16)
N5 0.037(2) 0.0324(19) 0.039(2) 0.0093(16) 0.0187(18) 0.0039(16)
C13 0.049(3) 0.038(2) 0.024(2) -0.0041(18) 0.022(2) -0.005(2)
C14 0.063(3) 0.045(3) 0.030(2) -0.006(2) 0.028(2) -0.012(2)
C15 0.040(3) 0.047(3) 0.023(2) 0.0026(19) 0.014(2) -0.005(2)
C16 0.046(3) 0.047(3) 0.031(2) 0.005(2) 0.018(2) -0.005(2)
C17 0.072(4) 0.050(3) 0.039(3) -0.001(2) 0.035(3) -0.009(3)
C18 0.070(4) 0.061(3) 0.042(3) 0.003(3) 0.036(3) -0.004(3)
C19 0.043(3) 0.058(3) 0.038(3) 0.007(2) 0.019(2) -0.003(2)
C20 0.049(3) 0.050(3) 0.037(3) 0.001(2) 0.020(2) -0.008(2)
C21 0.046(3) 0.052(3) 0.037(3) 0.005(2) 0.023(2) -0.001(2)
C22 0.061(4) 0.069(4) 0.050(3) 0.004(3) 0.031(3) -0.015(3)
N6 0.041(8) 0.037(13) 0.029(7) 0.008(8) 0.022(6) 0.002(6)
C23 0.046(10) 0.025(10) 0.035(8) 0.005(7) 0.018(7) 0.004(8)
C24 0.035(7) 0.044(11) 0.061(11) 0.008(8) 0.029(7) 0.003(7)
C25 0.040(8) 0.083(15) 0.053(10) 0.006(9) 0.016(7) 0.018(9)
C26 0.047(10) 0.078(16) 0.041(11) 0.017(11) 0.016(8) 0.009(11)
C27 0.049(16) 0.08(3) 0.052(14) 0.030(16) -0.003(12) -0.014(15)
C28 0.065(12) 0.037(11) 0.058(11) 0.016(8) 0.044(11) 0.005(9)
N7 0.057(12) 0.049(14) 0.026(6) -0.015(8) 0.025(8) -0.011(9)
C29 0.050(3) 0.082(4) 0.025(2) 0.003(3) 0.014(2) -0.026(3)
C30 0.063(4) 0.055(3) 0.033(3) -0.001(2) 0.019(3) -0.025(3)
C31 0.104(6) 0.060(4) 0.045(3) -0.019(3) 0.030(4) -0.044(4)
C32 0.100(6) 0.050(4) 0.055(4) -0.012(3) 0.027(4) -0.009(4)
C33 0.085(4) 0.038(3) 0.051(3) -0.003(2) 0.036(3) -0.002(3)
C34 0.060(3) 0.037(3) 0.037(3) 0.002(2) 0.027(3) -0.004(2)
N8 0.051(3) 0.048(2) 0.027(2) -0.0007(17) 0.0194(19) -0.021(2)
N9 0.053(2) 0.0340(19) 0.031(2) -0.0034(16) 0.0256(19) -0.0103(18)
N10 0.054(3) 0.045(2) 0.030(2) -0.0071(17) 0.0234(19) -0.018(2)
C35 0.054(3) 0.035(2) 0.033(2) 0.0032(19) 0.028(2) -0.005(2)
C36 0.055(3) 0.041(3) 0.040(3) 0.006(2) 0.028(3) -0.001(2)
C37 0.049(3) 0.047(3) 0.034(3) 0.005(2) 0.023(2) -0.010(2)
C38 0.056(3) 0.054(3) 0.038(3) 0.006(2) 0.025(3) -0.010(3)
C39 0.068(4) 0.052(3) 0.069(4) -0.003(3) 0.025(4) -0.006(3)
C40 0.065(4) 0.058(4) 0.089(5) 0.002(3) 0.024(4) -0.007(3)
C41 0.067(4) 0.060(4) 0.050(3) 0.011(3) 0.022(3) -0.014(3)
C42 0.065(4) 0.058(3) 0.041(3) 0.001(3) 0.019(3) -0.016(3)
C43 0.060(3) 0.057(3) 0.044(3) 0.004(2) 0.028(3) -0.007(3)
C44 0.065(4) 0.077(5) 0.074(5) 0.009(4) 0.014(4) -0.017(4)
N11 0.037(5) 0.031(8) 0.035(6) 0.007(6) 0.022(4) 0.008(4)
C45 0.026(5) 0.029(7) 0.029(5) 0.001(5) 0.012(4) 0.000(5)
C46 0.054(7) 0.024(7) 0.041(6) 0.002(5) 0.024(5) 0.009(5)
C47 0.049(7) 0.049(8) 0.046(8) 0.004(6) 0.031(6) 0.014(6)
C48 0.039(7) 0.051(10) 0.028(6) 0.008(7) 0.010(6) 0.001(7)
C49 0.035(5) 0.045(6) 0.031(5) 0.009(4) 0.014(4) -0.001(4)
C50 0.035(6) 0.023(6) 0.028(4) 0.006(4) 0.018(4) 0.011(4)
N12 0.028(4) 0.039(6) 0.031(4) -0.009(4) 0.018(3) -0.002(4)
B1 0.061(4) 0.047(3) 0.043(3) 0.002(3) 0.032(3) -0.004(3)
F1 0.098(3) 0.094(3) 0.126(4) -0.072(3) 0.078(3) -0.040(2)
F2 0.128(5) 0.118(4) 0.232(8) 0.110(5) 0.063(5) 0.003(4)
F3 0.128(4) 0.111(3) 0.112(4) -0.038(3) 0.099(3) -0.037(3)
F4 0.084(3) 0.137(4) 0.055(2) -0.023(2) 0.027(2) -0.054(3)
B2 0.088(5) 0.049(4) 0.048(4) 0.008(3) 0.045(4) 0.014(3)
F5 0.131(4) 0.087(3) 0.070(3) 0.002(2) 0.013(3) 0.033(3)
F6 0.111(3) 0.085(3) 0.070(3) -0.015(2) 0.057(2) 0.013(2)
F7 0.173(6) 0.183(6) 0.195(7) 0.045(5) 0.150(6) 0.027(5)
F8 0.188(5) 0.046(2) 0.078(3) 0.0172(18) 0.069(3) 0.039(2)
O1 0.062(2) 0.058(2) 0.051(2) -0.0101(19) 0.019(2) 0.019(2)
C51 0.086(5) 0.077(4) 0.077(5) -0.006(4) 0.061(4) 0.011(4)
C52 0.078(5) 0.139(8) 0.121(8) -0.048(6) 0.054(6) -0.022(5)
C53 0.133(9) 0.093(7) 0.212(13) 0.045(7) 0.088(9) 0.063(6)
C54 0.070(4) 0.053(4) 0.079(5) -0.023(3) 0.026(4) 0.005(3)
C55 0.084(5) 0.080(5) 0.106(7) 0.005(4) 0.050(5) 0.004(4)
C56 0.082(5) 0.112(6) 0.049(4) -0.011(4) 0.019(4) 0.011(4)
O2 0.106(3) 0.045(2) 0.063(3) 0.0021(19) 0.056(3) 0.006(2)
C57 0.321(16) 0.069(5) 0.128(8) 0.019(5) 0.175(11) 0.012(7)

loop_
_atom_type_symbol
_atom_type_description
_atom_type_scat_dispersion_real
_atom_type_scat_dispersion_imag
_atom_type_scat_source
C C 0.0033 0.0016 'International Tables Vol C Tables 4.2.6.8 and 6.1.1.4'
H H 0.0000 0.0000 'International Tables Vol C Tables 4.2.6.8 and 6.1.1.4'
B B 0.0013 0.0007 'International Tables Vol C Tables 4.2.6.8 and 6.1.1.4'
F F 0.0171 0.0103 'International Tables Vol C Tables 4.2.6.8 and 6.1.1.4'
Fe Fe 0.3463 0.8444 'International Tables Vol C Tables 4.2.6.8 and 6.1.1.4'
N N 0.0061 0.0033 'International Tables Vol C Tables 4.2.6.8 and 6.1.1.4'
O O 0.0106 0.0060 'International Tables Vol C Tables 4.2.6.8 and 6.1.1.4'

loop_
_geom_angle_atom_site_label_1
_geom_angle_atom_site_label_2
_geom_angle_atom_site_label_3
_geom_angle
N3 Fe1 N8 175.42(15)
N3 Fe1 N6 93.1(6)
N8 Fe1 N6 83.9(6)
N3 Fe1 N4 75.60(14)
N8 Fe1 N4 107.84(14)
N6 Fe1 N4 90.3(10)
N3 Fe1 N1 77.02(14)
N8 Fe1 N1 99.47(14)
N6 Fe1 N1 90.5(10)
N4 Fe1 N1 152.61(14)
N3 Fe1 N9 107.63(14)
N8 Fe1 N9 75.38(15)
N6 Fe1 N9 159.3(6)
N4 Fe1 N9 94.44(14)
N1 Fe1 N9 94.46(14)
N3 Fe1 N11 104.8(4)
N8 Fe1 N11 72.3(4)
N4 Fe1 N11 92.6(7)
N1 Fe1 N11 93.6(7)
N9 Fe1 N11 147.6(4)
C7 N1 C1 105.2(4)
C7 N1 Fe1 112.6(3)
C1 N1 Fe1 142.1(3)
N1 C1 C2 130.9(4)
N1 C1 C6 109.5(4)
C2 C1 C6 119.6(4)
C3 C2 C1 117.1(5)
C3 C2 H1 121.4
C1 C2 H1 121.4
C2 C3 C4 121.9(5)
C2 C3 H2 119.0
C4 C3 H2 119.0
C5 C4 C3 121.8(5)
C5 C4 H3 119.1
C3 C4 H3 119.1
C4 C5 C6 115.6(5)
C4 C5 H4 122.2
C6 C5 H4 122.2
N2 C6 C1 105.7(4)
N2 C6 C5 130.4(5)
C1 C6 C5 123.9(4)
C7 N2 C6 106.3(4)
C7 N2 H49 126.8
C6 N2 H49 126.8
N1 C7 N2 113.3(4)
N1 C7 C8 120.2(4)
N2 C7 C8 126.5(4)
N3 C8 C9 121.3(4)
N3 C8 C7 110.2(4)
C9 C8 C7 128.4(4)
C8 C9 C10 118.8(5)
C8 C9 H13 120.6
C10 C9 H13 120.6
C9 C10 C11 120.4(5)
C9 C10 H14 119.8
C11 C10 H14 119.8
C12 C11 C10 118.4(5)
C12 C11 H15 120.8
C10 C11 H15 120.8
N3 C12 C11 121.0(4)
N3 C12 C13 112.1(4)
C11 C12 C13 126.8(4)
C12 N3 C8 119.9(4)
C12 N3 Fe1 120.4(3)
C8 N3 Fe1 119.7(3)
N5 N4 C13 104.6(4)
N5 N4 Fe1 138.2(3)
C13 N4 Fe1 115.5(3)
N4 N5 C15 112.5(4)
N4 N5 H50 123.8
C15 N5 H50 123.8
N4 C13 C14 110.7(4)
N4 C13 C12 116.1(4)
C14 C13 C12 132.9(4)
C15 C14 C13 105.8(4)
C15 C14 H16 127.1
C13 C14 H16 127.1
N5 C15 C14 106.4(4)
N5 C15 C16 123.4(4)
C14 C15 C16 130.1(5)
C21 C16 C17 118.0(5)
C21 C16 C15 122.9(5)
C17 C16 C15 119.0(5)
C18 C17 C16 120.3(5)
C18 C17 H17 119.9
C16 C17 H17 119.9
C19 C18 C17 122.2(5)
C19 C18 H18 118.9
C17 C18 H18 118.9
C20 C19 C18 117.3(5)
C20 C19 C22 121.6(5)
C18 C19 C22 121.0(5)
C19 C20 C21 121.7(5)
C19 C20 H19 119.2
C21 C20 H19 119.2
C20 C21 C16 120.6(5)
C20 C21 H20 119.7
C16 C21 H20 119.7
C19 C22 H35 109.5
C19 C22 H36 109.5
H35 C22 H36 109.5
C19 C22 H37 109.5
H35 C22 H37 109.5
H36 C22 H37 109.5
C23 N6 C29 113.4(13)
C23 N6 Fe1 142.4(14)
C29 N6 Fe1 104.1(9)
N6 C23 C24 132.9(14)
N6 C23 C28 108.3(13)
C24 C23 C28 118.7(12)
C25 C24 C23 119.5(14)
C25 C24 H41 120.3
C23 C24 H41 120.3
C24 C25 C26 120.3(14)
C24 C25 H42 119.8
C26 C25 H42 119.8
C27 C26 C25 122.3(15)
C27 C26 H43 118.8
C25 C26 H43 118.8
C26 C27 C28 116.1(16)
C26 C27 H44 122.0
C28 C27 H44 122.0
N7 C28 C23 107.4(11)
N7 C28 C27 129.4(15)
C23 C28 C27 122.9(14)
C28 N7 C29 117.8(11)
C28 N7 H51 121.1
C29 N7 H51 121.1
N11 C29 N12 122.3(9)
N11 C29 C30 118.8(7)
N12 C29 C30 118.8(8)
C30 C29 N7 145.4(10)
C30 C29 N6 121.6(7)
N7 C29 N6 93.0(12)
N8 C30 C31 121.9(6)
N8 C30 C29 110.4(5)
C31 C30 C29 127.7(5)
C30 C31 C32 117.5(6)
C30 C31 H5 121.2
C32 C31 H5 121.2
C33 C32 C31 120.1(6)
C33 C32 H6 120.0
C31 C32 H6 120.0
C32 C33 C34 119.5(6)
C32 C33 H7 120.2
C34 C33 H7 120.2
N8 C34 C33 121.4(5)
N8 C34 C35 112.1(4)
C33 C34 C35 126.5(5)
C34 N8 C30 119.6(5)
C34 N8 Fe1 120.5(3)
C30 N8 Fe1 119.4(4)
N10 N9 C35 105.1(4)
N10 N9 Fe1 139.2(3)
C35 N9 Fe1 115.7(3)
N9 N10 C37 112.1(4)
N9 N10 H52 123.9
C37 N10 H52 123.9
N9 C35 C36 110.8(4)
N9 C35 C34 116.2(4)
C36 C35 C34 133.0(5)
C37 C36 C35 106.3(5)
C37 C36 H8 126.9
C35 C36 H8 126.9
N10 C37 C36 105.6(4)
N10 C37 C38 122.4(5)
C36 C37 C38 131.9(5)
C39 C38 C43 117.0(5)
C39 C38 C37 119.6(5)
C43 C38 C37 123.4(5)
C38 C39 C40 121.7(6)
C38 C39 H9 119.1
C40 C39 H9 119.1
C39 C40 C41 120.5(7)
C39 C40 H10 119.7
C41 C40 H10 119.7
C42 C41 C40 117.8(6)
C42 C41 C44 121.1(6)
C40 C41 C44 121.1(6)
C41 C42 C43 121.4(6)
C41 C42 H11 119.3
C43 C42 H11 119.3
C42 C43 C38 121.6(6)
C42 C43 H12 119.2
C38 C43 H12 119.2
C41 C44 H38 109.5
C41 C44 H39 109.5
H38 C44 H39 109.5
C41 C44 H40 109.5
H38 C44 H40 109.5
H39 C44 H40 109.5
C29 N11 C45 103.0(10)
C29 N11 Fe1 118.3(8)
C45 N11 Fe1 138.7(9)
N11 C45 C46 130.9(10)
N11 C45 C50 109.3(9)
C46 C45 C50 119.7(8)
C47 C46 C45 118.4(10)
C47 C46 H45 120.8
C45 C46 H45 120.8
C46 C47 C48 120.1(10)
C46 C47 H46 120.0
C48 C47 H46 120.0
C49 C48 C47 123.5(11)
C49 C48 H47 118.2
C47 C48 H47 118.2
C48 C49 C50 114.3(9)
C48 C49 H48 122.9
C50 C49 H48 122.9
C45 C50 N12 106.6(8)
C45 C50 C49 123.8(9)
N12 C50 C49 129.5(10)
C29 N12 C50 98.7(8)
C29 N12 H53 130.6
C50 N12 H53 130.6
F2 B1 F1 109.7(6)
F2 B1 F3 112.3(6)
F1 B1 F3 107.9(5)
F2 B1 F4 104.1(5)
F1 B1 F4 111.7(5)
F3 B1 F4 111.1(5)
F5 B2 F8 117.1(6)
F5 B2 F6 114.7(6)
F8 B2 F6 111.0(5)
F5 B2 F7 104.0(6)
F8 B2 F7 104.8(6)
F6 B2 F7 103.5(6)
C51 O1 C54 113.6(5)
O1 C51 C53 110.5(6)
O1 C51 C52 107.5(6)
C53 C51 C52 113.1(8)
O1 C51 H21 108.5
C53 C51 H21 108.5
C52 C51 H21 108.5
C51 C52 H22 109.5
C51 C52 H23 109.5
H22 C52 H23 109.5
C51 C52 H24 109.5
H22 C52 H24 109.5
H23 C52 H24 109.5
C51 C53 H25 109.5
C51 C53 H26 109.5
H25 C53 H26 109.5
C51 C53 H27 109.5
H25 C53 H27 109.5
H26 C53 H27 109.5
O1 C54 C55 107.0(6)
O1 C54 C56 108.3(6)
C55 C54 C56 113.6(6)
O1 C54 H28 109.3
C55 C54 H28 109.3
C56 C54 H28 109.3
C54 C55 H29 109.5
C54 C55 H30 109.5
H29 C55 H30 109.5
C54 C55 H31 109.5
H29 C55 H31 109.5
H30 C55 H31 109.5
C54 C56 H32 109.5
C54 C56 H33 109.5
H32 C56 H33 109.5
C54 C56 H34 109.5
H32 C56 H34 109.5
H33 C56 H34 109.5
C57 O2 H54 109.5
O2 C57 H55 109.5
O2 C57 H56 109.5
H55 C57 H56 109.5
O2 C57 H57 109.5
H55 C57 H57 109.5
H56 C57 H57 109.5

loop_
_geom_bond_atom_site_label_1
_geom_bond_atom_site_label_2
_geom_bond_distance
Fe1 N3 2.054(4)
Fe1 N8 2.060(4)
Fe1 N6 2.061(16)
Fe1 N4 2.115(4)
Fe1 N1 2.118(4)
Fe1 N9 2.121(4)
Fe1 N11 2.156(12)
N1 C7 1.330(5)
N1 C1 1.380(5)
C1 C2 1.393(6)
C1 C6 1.397(6)
C2 C3 1.388(7)
C2 H1 0.9500
C3 C4 1.408(8)
C3 H2 0.9500
C4 C5 1.370(7)
C4 H3 0.9500
C5 C6 1.397(6)
C5 H4 0.9500
C6 N2 1.396(5)
N2 C7 1.347(6)
N2 H49 0.8800
C7 C8 1.458(6)
C8 N3 1.349(6)
C8 C9 1.369(7)
C9 C10 1.370(8)
C9 H13 0.9500
C10 C11 1.382(8)
C10 H14 0.9500
C11 C12 1.379(7)
C11 H15 0.9500
C12 N3 1.346(6)
C12 C13 1.449(6)
N4 N5 1.350(5)
N4 C13 1.356(6)
N5 C15 1.364(6)
N5 H50 0.8800
C13 C14 1.403(6)
C14 C15 1.375(7)
C14 H16 0.9500
C15 C16 1.462(6)
C16 C21 1.387(7)
C16 C17 1.390(7)
C17 C18 1.378(7)
C17 H17 0.9500
C18 C19 1.377(8)
C18 H18 0.9500
C19 C20 1.375(7)
C19 C22 1.517(7)
C20 C21 1.385(7)
C20 H19 0.9500
C21 H20 0.9500
C22 H35 0.9800
C22 H36 0.9800
C22 H37 0.9800
N6 C23 1.374(13)
N6 C29 1.60(2)
C23 C24 1.389(13)
C23 C28 1.395(14)
C24 C25 1.376(13)
C24 H41 0.9500
C25 C26 1.399(15)
C25 H42 0.9500
C26 C27 1.368(17)
C26 H43 0.9500
C27 C28 1.406(15)
C27 H44 0.9500
C28 N7 1.384(13)
N7 C29 1.482(18)
N7 H51 0.8800
C29 N11 1.177(16)
C29 N12 1.381(11)
C29 C30 1.441(9)
C30 N8 1.346(6)
C30 C31 1.397(9)
C31 C32 1.402(10)
C31 H5 0.9500
C32 C33 1.359(8)
C32 H6 0.9500
C33 C34 1.389(7)
C33 H7 0.9500
C34 N8 1.343(7)
C34 C35 1.454(7)
N9 N10 1.346(5)
N9 C35 1.352(6)
N10 C37 1.376(7)
N10 H52 0.8800
C35 C36 1.389(7)
C36 C37 1.383(7)
C36 H8 0.9500
C37 C38 1.459(7)
C38 C39 1.380(8)
C38 C43 1.386(7)
C39 C40 1.384(9)
C39 H9 0.9500
C40 C41 1.391(9)
C40 H10 0.9500
C41 C42 1.372(9)
C41 C44 1.521(8)
C42 C43 1.376(8)
C42 H11 0.9500
C43 H12 0.9500
C44 H38 0.9800
C44 H39 0.9800
C44 H40 0.9800
N11 C45 1.382(11)
C45 C46 1.383(10)
C45 C50 1.384(11)
C46 C47 1.382(12)
C46 H45 0.9500
C47 C48 1.401(14)
C47 H46 0.9500
C48 C49 1.372(15)
C48 H47 0.9500
C49 C50 1.406(11)
C49 H48 0.9500
C50 N12 1.401(10)
N12 H53 0.8800
B1 F2 1.324(7)
B1 F1 1.350(7)
B1 F3 1.354(7)
B1 F4 1.363(7)
B2 F5 1.291(8)
B2 F8 1.335(7)
B2 F6 1.365(7)
B2 F7 1.444(9)
O1 C51 1.425(7)
O1 C54 1.439(7)
C51 C53 1.485(11)
C51 C52 1.499(10)
C51 H21 1.0000
C52 H22 0.9800
C52 H23 0.9800
C52 H24 0.9800
C53 H25 0.9800
C53 H26 0.9800
C53 H27 0.9800
C54 C55 1.506(10)
C54 C56 1.513(10)
C54 H28 1.0000
C55 H29 0.9800
C55 H30 0.9800
C55 H31 0.9800
C56 H32 0.9800
C56 H33 0.9800
C56 H34 0.9800
O2 C57 1.364(8)
O2 H54 0.8400
C57 H55 0.9800
C57 H56 0.9800
C57 H57 0.9800
O3 C58 1.43(2)

loop_
_geom_torsion_atom_site_label_1
_geom_torsion_atom_site_label_2
_geom_torsion_atom_site_label_3
_geom_torsion_atom_site_label_4
_geom_torsion
C7 N1 C1 C2 -178.3(5)
Fe1 N1 C1 C2 6.1(8)
C7 N1 C1 C6 0.7(5)
Fe1 N1 C1 C6 -174.9(4)
N1 C1 C2 C3 178.8(5)
C6 C1 C2 C3 -0.1(7)
C1 C2 C3 C4 -0.5(8)
C2 C3 C4 C5 0.6(8)
C3 C4 C5 C6 0.1(7)
N1 C1 C6 N2 -0.1(5)
C2 C1 C6 N2 179.0(4)
N1 C1 C6 C5 -178.4(4)
C2 C1 C6 C5 0.7(7)
C4 C5 C6 N2 -178.5(5)
C4 C5 C6 C1 -0.7(7)
C1 C6 N2 C7 -0.5(5)
C5 C6 N2 C7 177.6(5)
C1 N1 C7 N2 -1.0(5)
Fe1 N1 C7 N2 176.0(3)
C1 N1 C7 C8 177.7(4)
Fe1 N1 C7 C8 -5.2(5)
C6 N2 C7 N1 1.0(5)
C6 N2 C7 C8 -177.7(4)
N1 C7 C8 N3 4.8(6)
N2 C7 C8 N3 -176.6(4)
N1 C7 C8 C9 -176.9(5)
N2 C7 C8 C9 1.7(8)
N3 C8 C9 C10 -1.8(9)
C7 C8 C9 C10 -179.9(6)
C8 C9 C10 C11 2.7(11)
C9 C10 C11 C12 -0.2(11)
C10 C11 C12 N3 -3.1(9)
C10 C11 C12 C13 176.6(6)
C11 C12 N3 C8 4.0(7)
C13 C12 N3 C8 -175.8(4)
C11 C12 N3 Fe1 -177.1(4)
C13 C12 N3 Fe1 3.1(5)
C9 C8 N3 C12 -1.5(7)
C7 C8 N3 C12 176.9(4)
C9 C8 N3 Fe1 179.6(4)
C7 C8 N3 Fe1 -2.0(5)
C13 N4 N5 C15 -0.3(5)
Fe1 N4 N5 C15 163.6(3)
N5 N4 C13 C14 0.0(5)
Fe1 N4 C13 C14 -168.2(3)
N5 N4 C13 C12 174.4(4)
Fe1 N4 C13 C12 6.2(5)
N3 C12 C13 N4 -6.0(6)
C11 C12 C13 N4 174.2(5)
N3 C12 C13 C14 166.8(5)
C11 C12 C13 C14 -13.0(9)
N4 C13 C14 C15 0.3(6)
C12 C13 C14 C15 -172.8(5)
N4 N5 C15 C14 0.5(5)
N4 N5 C15 C16 -175.5(4)
C13 C14 C15 N5 -0.5(5)
C13 C14 C15 C16 175.2(5)
N5 C15 C16 C21 12.1(7)
C14 C15 C16 C21 -162.9(5)
N5 C15 C16 C17 -171.9(5)
C14 C15 C16 C17 13.1(8)
C21 C16 C17 C18 -0.1(8)
C15 C16 C17 C18 -176.3(5)
C16 C17 C18 C19 0.0(9)
C17 C18 C19 C20 -0.3(8)
C17 C18 C19 C22 -179.3(5)
C18 C19 C20 C21 0.7(8)
C22 C19 C20 C21 179.7(5)
C19 C20 C21 C16 -0.9(8)
C17 C16 C21 C20 0.5(8)
C15 C16 C21 C20 176.5(5)
C29 N6 C23 C24 -174.6(19)
Fe1 N6 C23 C24 3(6)
C29 N6 C23 C28 2(3)
Fe1 N6 C23 C28 179(3)
N6 C23 C24 C25 176(3)
C28 C23 C24 C25 -1(3)
C23 C24 C25 C26 2(3)
C24 C25 C26 C27 -4(3)
C25 C26 C27 C28 4(4)
N6 C23 C28 N7 -2(2)
C24 C23 C28 N7 174.8(15)
N6 C23 C28 C27 -177(3)
C24 C23 C28 C27 1(3)
C26 C27 C28 N7 -175(2)
C26 C27 C28 C23 -2(4)
C23 C28 N7 C29 2.0(19)
C27 C28 N7 C29 176(2)
C28 N7 C29 C30 178.4(10)
C28 N7 C29 N6 -0.8(18)
C23 N6 C29 C30 179.8(16)
Fe1 N6 C29 C30 1(2)
C23 N6 C29 N7 -1(2)
Fe1 N6 C29 N7 -179.1(14)
N11 C29 C30 N8 -2.5(16)
N12 C29 C30 N8 174.7(7)
N7 C29 C30 N8 174.9(11)
N6 C29 C30 N8 -6.1(16)
N11 C29 C30 C31 177.5(15)
N12 C29 C30 C31 -5.3(10)
N7 C29 C30 C31 -5.2(15)
N6 C29 C30 C31 173.9(16)
N8 C30 C31 C32 1.1(9)
C29 C30 C31 C32 -178.9(6)
C30 C31 C32 C33 -2.7(10)
C31 C32 C33 C34 3.3(10)
C32 C33 C34 N8 -2.4(8)
C32 C33 C34 C35 175.2(5)
C33 C34 N8 C30 0.7(7)
C35 C34 N8 C30 -177.2(4)
C33 C34 N8 Fe1 172.5(4)
C35 C34 N8 Fe1 -5.5(5)
C31 C30 N8 C34 -0.1(7)
C29 C30 N8 C34 179.9(4)
C31 C30 N8 Fe1 -171.9(4)
C29 C30 N8 Fe1 8.1(5)
C35 N9 N10 C37 0.2(5)
Fe1 N9 N10 C37 179.1(3)
N10 N9 C35 C36 -0.5(5)
Fe1 N9 C35 C36 -179.7(3)
N10 N9 C35 C34 177.7(4)
Fe1 N9 C35 C34 -1.5(5)
N8 C34 C35 N9 4.4(6)
C33 C34 C35 N9 -173.4(5)
N8 C34 C35 C36 -177.9(5)
C33 C34 C35 C36 4.3(9)
N9 C35 C36 C37 0.6(5)
C34 C35 C36 C37 -177.2(5)
N9 N10 C37 C36 0.1(5)
N9 N10 C37 C38 -179.6(4)
C35 C36 C37 N10 -0.5(5)
C35 C36 C37 C38 179.3(5)
N10 C37 C38 C39 -169.7(5)
C36 C37 C38 C39 10.6(9)
N10 C37 C38 C43 11.8(8)
C36 C37 C38 C43 -167.9(5)
C43 C38 C39 C40 0.5(9)
C37 C38 C39 C40 -178.1(6)
C38 C39 C40 C41 -1.9(11)
C39 C40 C41 C42 2.0(11)
C39 C40 C41 C44 -176.6(7)
C40 C41 C42 C43 -0.8(9)
C44 C41 C42 C43 177.9(6)
C41 C42 C43 C38 -0.6(9)
C39 C38 C43 C42 0.8(8)
C37 C38 C43 C42 179.3(5)
N12 C29 N11 C45 2(2)
C30 C29 N11 C45 178.7(10)
N12 C29 N11 Fe1 179.0(9)
C30 C29 N11 Fe1 -4(2)
C29 N11 C45 C46 -179.1(14)
Fe1 N11 C45 C46 4(4)
C29 N11 C45 C50 -2(2)
Fe1 N11 C45 C50 -178(2)
N11 C45 C46 C47 178.1(17)
C50 C45 C46 C47 0.7(18)
C45 C46 C47 C48 1(2)
C46 C47 C48 C49 -4(3)
C47 C48 C49 C50 4(3)
N11 C45 C50 N12 0.9(17)
C46 C45 C50 N12 178.8(12)
N11 C45 C50 C49 -178.4(15)
C46 C45 C50 C49 -0.4(18)
C48 C49 C50 C45 -1.6(19)
C48 C49 C50 N12 179.3(16)
N11 C29 N12 C50 -1.1(19)
C30 C29 N12 C50 -178.2(7)
C45 C50 N12 C29 -0.1(12)
C49 C50 N12 C29 179.2(10)
C54 O1 C51 C53 -73.8(8)
C54 O1 C51 C52 162.4(7)
C51 O1 C54 C55 138.9(6)
C51 O1 C54 C56 -98.3(6)
